data_4122211
loop_
_publ_author_name
'Wender, Paul A.'
'Gamber, Gabriel G.'
'Hubbard, Robert D.'
'Pham, Son M.'
'Zhang, Lei'

_publ_section_title
;
 Multicomponent Cycloadditions: The Four-Component [5+1+2+1] Cycloaddition
 of Vinylcyclopropanes, Alkynes, and CO
;
_journal_coden_ASTM JACSAT
_journal_issue 9
_journal_name_full 'Journal of the American Chemical Society'
_journal_page_first 2836
_journal_page_last 2837
_journal_paper_doi 10.1021/ja042728b
_journal_volume 127
_journal_year 2005
_chemical_formula_sum 'C15 H12 O2'
_chemical_formula_weight 224.25
_chemical_melting_point 439.1(10)
_space_group_IT_number 14
_symmetry_cell_setting monoclinic
_symmetry_Int_Tables_number 14
_symmetry_space_group_name_Hall '-P 2ybc'
_symmetry_space_group_name_H-M 'P 1 21/c 1'
_audit_creation_date 2001-05-09
_audit_creation_method 'by CrystalStructure v2.00'
_cell_angle_alpha 90
_cell_angle_beta 102.32(0)
_cell_angle_gamma 90
_cell_formula_units_Z 8
_cell_length_a 12.061(1)
_cell_length_b 15.232(1)
_cell_length_c 12.918(0)
_cell_measurement_temperature 273.1
_cell_volume 2318.6(2)
_computing_cell_refinement Unknown
_computing_data_collection Unknown
_computing_data_reduction CrystalStructure
_computing_publication_material 'CrystalStructure Ver. 2.00'
_computing_structure_refinement CRYSTALS
_computing_structure_solution SHELXS97
_diffrn_measured_fraction_theta_full 0.9986
_diffrn_measured_fraction_theta_max 0.9986
_diffrn_radiation_type 'Mo K\a'
_diffrn_radiation_wavelength 0.7107
_diffrn_reflns_av_R_equivalents 0.040
_diffrn_reflns_limit_h_max 12
_diffrn_reflns_limit_h_min -11
_diffrn_reflns_limit_k_max 8
_diffrn_reflns_limit_k_min -15
_diffrn_reflns_limit_l_max 13
_diffrn_reflns_limit_l_min -13
_diffrn_reflns_number 8355
_diffrn_reflns_theta_full 21.91
_diffrn_reflns_theta_max 21.91
_exptl_absorpt_coefficient_mu 0.064
_exptl_absorpt_correction_type empirical
_exptl_crystal_colour colorless
_exptl_crystal_density_diffrn 1.090
_exptl_crystal_density_method 'not measured'
_exptl_crystal_description rhombic
_exptl_crystal_size_max 0.25
_exptl_crystal_size_mid 0.18
_exptl_crystal_size_min 0.14
_refine_diff_density_max 0.24
_refine_diff_density_min -0.31
_refine_ls_extinction_method none
_refine_ls_goodness_of_fit_ref 0.884
_refine_ls_number_parameters 335
_refine_ls_number_reflns 2804
_refine_ls_R_factor_gt 0.0420
_refine_ls_shift/su_max 0.0250
_refine_ls_structure_factor_coef Fsqd
_refine_ls_weighting_details 'w = 1/\s^2^(Fo^2^)'
_refine_ls_weighting_scheme sigma
_refine_ls_wR_factor_ref 0.1100
_reflns_number_gt 1973
_reflns_number_total 2937
_reflns_threshold_expression F^2^>2.0\s(F^2^)
_cod_duplicate_entry 4111474
_cod_data_source_file ja042728bsi20041202_074248.cif
_cod_data_source_block General
_cod_depositor_comments
;
The following automatic conversions were performed:

'_chemical_melting_point' value '165-167 C' was changed to
'439.1(10)' - it was converted from degrees Celsius(C) to Kelvins(K),
the average value was taken and precision was estimated.

Automatic conversion script
Id: cif_fix_values 2281 2013-09-26 08:29:07Z andrius 
;
_cod_original_cell_volume 2318.5(0)
_cod_original_formula_sum 'C28 H28 O '
_cod_database_code 4122211

loop_
_symmetry_equiv_pos_as_xyz
x,y,z
-x,-y,-z
-x,y+1/2,-z+1/2
x,-y+1/2,z+1/2

loop_
_atom_site_label
_atom_site_type_symbol
_atom_site_fract_x
_atom_site_fract_y
_atom_site_fract_z
_atom_site_U_iso_or_equiv
_atom_site_adp_type
_atom_site_occupancy
_atom_site_symmetry_multiplicity
_atom_site_calc_flag
O1 O 0.517(0) 0.590(0) 0.324(0) 0.047(1) Uani 1.00 1 d
O2 O 0.538(0) 0.917(0) 0.161(0) 0.039(1) Uani 1.00 1 d
O3 O -0.008(0) 0.646(0) 0.330(0) 0.043(1) Uani 1.00 1 d
O4 O 0.051(0) 0.320(0) 0.186(0) 0.037(1) Uani 1.00 1 d
C1 C 0.451(0) 0.646(0) 0.343(0) 0.038(1) Uani 1.00 1 d
C2 C 0.368(0) 0.632(0) 0.414(0) 0.049(1) Uani 1.00 1 d
C3 C 0.307(0) 0.719(0) 0.418(0) 0.046(1) Uani 1.00 1 d
C4 C 0.362(0) 0.780(0) 0.352(0) 0.036(1) Uani 1.00 1 d
C5 C 0.343(0) 0.870(0) 0.337(0) 0.041(1) Uani 1.00 1 d
C6 C 0.405(0) 0.915(0) 0.275(0) 0.037(1) Uani 1.00 1 d
C7 C 0.482(0) 0.872(0) 0.225(0) 0.031(1) Uani 1.00 1 d
C8 C 0.501(0) 0.781(0) 0.237(0) 0.030(1) Uani 1.00 1 d
C9 C 0.440(0) 0.738(0) 0.304(0) 0.032(1) Uani 1.00 1 d
C10 C 0.575(0) 0.734(0) 0.177(0) 0.030(1) Uani 1.00 1 d
C11 C 0.688(0) 0.756(0) 0.185(0) 0.039(1) Uani 1.00 1 d
C12 C 0.753(0) 0.715(0) 0.123(0) 0.045(1) Uani 1.00 1 d
C13 C 0.707(0) 0.651(0) 0.052(0) 0.048(1) Uani 1.00 1 d
C14 C 0.595(0) 0.627(0) 0.044(0) 0.048(1) Uani 1.00 1 d
C15 C 0.530(0) 0.668(0) 0.106(0) 0.039(1) Uani 1.00 1 d
C16 C -0.066(0) 0.587(0) 0.356(0) 0.037(1) Uani 1.00 1 d
C17 C -0.152(0) 0.598(0) 0.423(0) 0.049(1) Uani 1.00 1 d
C18 C -0.187(0) 0.505(0) 0.450(0) 0.044(1) Uani 1.00 1 d
C19 C -0.127(0) 0.446(0) 0.386(0) 0.035(1) Uani 1.00 1 d
C20 C -0.130(0) 0.355(0) 0.378(0) 0.040(1) Uani 1.00 1 d
C21 C -0.070(0) 0.314(0) 0.312(0) 0.037(1) Uani 1.00 1 d
C22 C -0.006(0) 0.361(0) 0.254(0) 0.031(1) Uani 1.00 1 d
C23 C 0.002(0) 0.452(0) 0.262(0) 0.029(1) Uani 1.00 1 d
C24 C -0.060(0) 0.493(0) 0.329(0) 0.030(1) Uani 1.00 1 d
C25 C 0.070(0) 0.502(0) 0.198(0) 0.030(1) Uani 1.00 1 d
C26 C 0.018(0) 0.561(0) 0.121(0) 0.039(1) Uani 1.00 1 d
C27 C 0.082(0) 0.605(0) 0.059(0) 0.051(1) Uani 1.00 1 d
C28 C 0.198(0) 0.590(0) 0.075(0) 0.055(1) Uani 1.00 1 d
C29 C 0.250(0) 0.532(0) 0.151(0) 0.051(1) Uani 1.00 1 d
C30 C 0.187(0) 0.488(0) 0.212(0) 0.039(1) Uani 1.00 1 d
H1 H 0.51(0) 0.97(0) 0.16(0) 0 Uiso 1.00 1 c
H2 H 0.315(0) 0.588(0) 0.384(0) 0.06(0) Uiso 1.00 1 c
H3 H 0.407(0) 0.615(0) 0.482(0) 0.06(0) Uiso 1.00 1 c
H4 H 0.228(0) 0.713(0) 0.390(0) 0.06(0) Uiso 1.00 1 c
H5 H 0.319(0) 0.739(0) 0.489(0) 0.06(0) Uiso 1.00 1 c
H6 H 0.290(0) 0.899(0) 0.369(0) 0.05(0) Uiso 1.00 1 c
H7 H 0.394(0) 0.976(0) 0.266(0) 0.04(0) Uiso 1.00 1 c
H8 H 0.721(0) 0.800(0) 0.235(0) 0.05(0) Uiso 1.00 1 c
H9 H 0.830(0) 0.732(0) 0.130(0) 0.05(0) Uiso 1.00 1 c
H10 H 0.751(0) 0.623(0) 0.009(0) 0.06(0) Uiso 1.00 1 c
H11 H 0.563(0) 0.582(0) -0.004(0) 0.06(0) Uiso 1.00 1 c
H12 H 0.453(0) 0.651(0) 0.100(0) 0.05(0) Uiso 1.00 1 c
H13 H 0.03(0) 0.26(0) 0.18(0) 0 Uiso 1.00 1 c
H14 H -0.216(0) 0.630(0) 0.385(0) 0.06(0) Uiso 1.00 1 c
H15 H -0.120(0) 0.629(0) 0.487(0) 0.06(0) Uiso 1.00 1 c
H16 H -0.267(0) 0.498(0) 0.428(0) 0.05(0) Uiso 1.00 1 c
H17 H -0.164(0) 0.494(0) 0.523(0) 0.05(0) Uiso 1.00 1 c
H18 H -0.173(0) 0.321(0) 0.418(0) 0.05(0) Uiso 1.00 1 c
H19 H -0.074(0) 0.252(0) 0.306(0) 0.04(0) Uiso 1.00 1 c
H20 H -0.061(0) 0.571(0) 0.110(0) 0.05(0) Uiso 1.00 1 c
H21 H 0.047(0) 0.646(0) 0.006(0) 0.06(0) Uiso 1.00 1 c
H22 H 0.241(0) 0.621(0) 0.033(0) 0.07(0) Uiso 1.00 1 c
H23 H 0.329(0) 0.522(0) 0.162(0) 0.06(0) Uiso 1.00 1 c
H24 H 0.223(0) 0.447(0) 0.264(0) 0.05(0) Uiso 1.00 1 c

loop_
_atom_site_aniso_label
_atom_site_aniso_U_11
_atom_site_aniso_U_22
_atom_site_aniso_U_33
_atom_site_aniso_U_12
_atom_site_aniso_U_13
_atom_site_aniso_U_23
O1 0.06(0) 0.025(1) 0.05(0) 0.001(1) 0.017(1) 0.001(1)
O2 0.05(0) 0.024(1) 0.05(0) -0.001(1) 0.019(1) 0.002(1)
O3 0.05(0) 0.028(1) 0.05(0) 0.001(1) 0.017(1) 0.001(1)
O4 0.05(0) 0.022(1) 0.04(0) 0.001(1) 0.014(1) 0.000(1)
C1 0.05(0) 0.03(0) 0.04(0) -0.00(0) 0.01(0) -0.00(0)
C2 0.07(0) 0.04(0) 0.04(0) -0.01(0) 0.02(0) -0.00(0)
C3 0.05(0) 0.04(0) 0.05(0) -0.00(0) 0.02(0) 0.00(0)
C4 0.04(0) 0.03(0) 0.04(0) -0.00(0) 0.01(0) 0.00(0)
C5 0.04(0) 0.04(0) 0.04(0) 0.01(0) 0.01(0) 0.00(0)
C6 0.04(0) 0.03(0) 0.04(0) 0.01(0) 0.00(0) 0.00(0)
C7 0.03(0) 0.03(0) 0.03(0) -0.00(0) 0.01(0) -0.00(0)
C8 0.03(0) 0.02(0) 0.03(0) -0.00(0) 0.00(0) -0.00(0)
C9 0.04(0) 0.03(0) 0.03(0) -0.00(0) 0.01(0) -0.00(0)
C10 0.03(0) 0.02(0) 0.03(0) -0.00(0) 0.01(0) 0.00(0)
C11 0.04(0) 0.03(0) 0.04(0) -0.00(0) 0.00(0) -0.01(0)
C12 0.03(0) 0.05(0) 0.06(0) -0.00(0) 0.01(0) -0.01(0)
C13 0.04(0) 0.06(0) 0.04(0) 0.01(0) 0.01(0) -0.01(0)
C14 0.05(0) 0.05(0) 0.05(0) 0.00(0) 0.00(0) -0.02(0)
C15 0.03(0) 0.04(0) 0.05(0) -0.00(0) 0.01(0) -0.01(0)
C16 0.04(0) 0.03(0) 0.03(0) 0.00(0) 0.00(0) 0.00(0)
C17 0.05(0) 0.05(0) 0.05(0) 0.00(0) 0.02(0) -0.01(0)
C18 0.04(0) 0.05(0) 0.04(0) -0.00(0) 0.01(0) -0.00(0)
C19 0.03(0) 0.04(0) 0.04(0) -0.00(0) 0.01(0) 0.00(0)
C20 0.04(0) 0.04(0) 0.04(0) -0.01(0) 0.01(0) 0.01(0)
C21 0.04(0) 0.02(0) 0.04(0) -0.00(0) 0.01(0) 0.01(0)
C22 0.03(0) 0.03(0) 0.03(0) 0.00(0) 0.00(0) 0.00(0)
C23 0.03(0) 0.02(0) 0.03(0) 0.00(0) 0.00(0) 0.00(0)
C24 0.03(0) 0.03(0) 0.03(0) 0.00(0) 0.01(0) 0.00(0)
C25 0.04(0) 0.02(0) 0.03(0) -0.00(0) 0.01(0) -0.00(0)
C26 0.05(0) 0.03(0) 0.04(0) 0.00(0) 0.00(0) 0.00(0)
C27 0.10(0) 0.02(0) 0.03(0) -0.01(0) 0.01(0) 0.00(0)
C28 0.07(0) 0.05(0) 0.05(0) -0.02(0) 0.03(0) -0.01(0)
C29 0.06(0) 0.04(0) 0.06(0) -0.01(0) 0.03(0) -0.00(0)
C30 0.04(0) 0.03(0) 0.04(0) -0.00(0) 0.01(0) 0.00(0)

loop_
_atom_type_symbol
_atom_type_description
_atom_type_scat_dispersion_real
_atom_type_scat_dispersion_imag
_atom_type_scat_source
O O 0.017 0.010
;
International Tables for Crystallography
(1992, Vol. C, Tables 4.2.6.8 and 6.1.1.4)
;
C C 0.006 0.003
;
International Tables for Crystallography
(1992, Vol. C, Tables 4.2.6.8 and 6.1.1.4)
;
H H 0.000 0.000
;
International Tables for Crystallography
(1992, Vol. C, Table 6.1.1.4)
;

loop_
_geom_angle_atom_site_label_1
_geom_angle_atom_site_label_2
_geom_angle_atom_site_label_3
_geom_angle
_geom_angle_publ_flag
C7 O2 H1 105.6(13) no
C22 O4 H13 110.4(14) no
O1 C1 C2 124.2(2) yes
O1 C1 C9 127.3(2) yes
C2 C1 C9 108.5(2) yes
C1 C2 C3 106.73(19) yes
C1 C2 H2 109.82(13) no
C3 C2 H2 109.61(14) no
C1 C2 H3 110.36(14) no
C3 C2 H3 110.83(14) no
H2 C2 H3 109.459 no
C2 C3 C4 104.18(19) yes
C2 C3 H4 111.44(14) no
C4 C3 H4 111.26(13) no
C2 C3 H5 110.19(14) no
C4 C3 H5 110.21(13) no
H4 C3 H5 109.457 no
C3 C4 C5 128.0(2) yes
C3 C4 C9 112.5(2) yes
C5 C4 C9 119.6(2) yes
C4 C5 C6 118.7(2) yes
C4 C5 H6 120.53(14) no
C6 C5 H6 120.78(14) no
C5 C6 C7 121.9(2) yes
C5 C6 H7 119.10(14) no
C7 C6 H7 118.99(13) no
O2 C7 C6 121.1(2) yes
O2 C7 C8 117.95(19) yes
C6 C7 C8 121.0(2) yes
C7 C8 C9 115.7(2) yes
C7 C8 C10 121.08(19) yes
C9 C8 C10 123.07(19) yes
C1 C9 C4 107.9(2) yes
C1 C9 C8 128.9(2) yes
C4 C9 C8 123.1(2) yes
C8 C10 C11 122.2(2) yes
C8 C10 C15 120.1(2) yes
C11 C10 C15 117.6(2) yes
C10 C11 C12 121.1(2) yes
C10 C11 H8 119.16(13) no
C12 C11 H8 119.71(14) no
C11 C12 C13 120.6(2) yes
C11 C12 H9 119.65(14) no
C13 C12 H9 119.77(15) no
C12 C13 C14 119.0(2) yes
C12 C13 H10 120.71(15) no
C14 C13 H10 120.26(15) no
C13 C14 C15 120.4(2) yes
C13 C14 H11 119.78(15) no
C15 C14 H11 119.82(14) no
C10 C15 C14 121.3(2) yes
C10 C15 H12 119.27(13) no
C14 C15 H12 119.47(14) no
O3 C16 C17 124.9(2) yes
O3 C16 C24 126.7(2) yes
C17 C16 C24 108.4(2) yes
C16 C17 C18 106.15(19) yes
C16 C17 H14 110.10(13) no
C18 C17 H14 110.58(14) no
C16 C17 H15 110.43(13) no
C18 C17 H15 110.08(13) no
H14 C17 H15 109.457 no
C17 C18 C19 104.06(18) yes
C17 C18 H16 110.54(13) no
C19 C18 H16 110.44(12) no
C17 C18 H17 111.05(14) no
C19 C18 H17 111.22(12) no
H16 C18 H17 109.462 no
C18 C19 C20 128.6(2) yes
C18 C19 C24 112.5(2) yes
C20 C19 C24 119.0(2) yes
C19 C20 C21 119.0(2) yes
C19 C20 H18 120.45(14) no
C21 C20 H18 120.51(13) no
C20 C21 C22 121.9(2) yes
C20 C21 H19 119.23(13) no
C22 C21 H19 118.85(13) no
O4 C22 C21 122.1(2) yes
O4 C22 C23 117.21(19) yes
C21 C22 C23 120.7(2) yes
C22 C23 C24 116.30(19) yes
C22 C23 C25 120.36(19) yes
C24 C23 C25 123.31(19) yes
C16 C24 C19 108.38(19) yes
C16 C24 C23 128.5(2) yes
C19 C24 C23 123.1(2) yes
C23 C25 C26 120.6(2) yes
C23 C25 C30 120.5(2) yes
C26 C25 C30 118.9(2) yes
C25 C26 C27 120.1(2) yes
C25 C26 H20 119.92(14) no
C27 C26 H20 119.97(16) no
C26 C27 C28 119.5(2) yes
C26 C27 H21 120.08(16) no
C28 C27 H21 120.46(16) no
C27 C28 C29 120.8(2) yes
C27 C28 H22 119.32(16) no
C29 C28 H22 119.86(17) no
C28 C29 C30 119.7(3) yes
C28 C29 H23 120.20(17) no
C30 C29 H23 120.11(16) no
C25 C30 C29 121.1(2) yes
C25 C30 H24 119.30(13) no
C29 C30 H24 119.64(16) no

loop_
_geom_bond_atom_site_label_1
_geom_bond_atom_site_label_2
_geom_bond_distance
_geom_bond_publ_flag
O1 C1 1.230(3) yes
O2 C7 1.371(3) yes
O2 H1 0.93(2) no
O3 C16 1.229(3) yes
O4 C22 1.364(3) yes
O4 H13 0.89(2) no
C1 C2 1.507(3) yes
C1 C9 1.475(3) yes
C2 C3 1.515(3) yes
C2 H2 0.950 no
C2 H3 0.950 no
C3 C4 1.507(3) yes
C3 H4 0.950 no
C3 H5 0.950 no
C4 C5 1.390(3) yes
C4 C9 1.393(3) yes
C5 C6 1.379(3) yes
C5 H6 0.950 no
C6 C7 1.396(3) yes
C6 H7 0.950 no
C7 C8 1.407(3) yes
C8 C9 1.411(3) yes
C8 C10 1.491(3) yes
C10 C11 1.390(3) yes
C10 C15 1.392(3) yes
C11 C12 1.381(3) yes
C11 H8 0.950 no
C12 C13 1.381(3) yes
C12 H9 0.950 no
C13 C14 1.380(3) yes
C13 H10 0.950 no
C14 C15 1.382(3) yes
C14 H11 0.950 no
C15 H12 0.950 no
C16 C17 1.512(3) yes
C16 C24 1.478(3) yes
C17 C18 1.534(3) yes
C17 H14 0.950 no
C17 H15 0.950 no
C18 C19 1.512(3) yes
C18 H16 0.950 no
C18 H17 0.950 no
C19 C20 1.397(3) yes
C19 C24 1.390(3) yes
C20 C21 1.377(3) yes
C20 H18 0.950 no
C21 C22 1.391(3) yes
C21 H19 0.950 no
C22 C23 1.405(3) yes
C23 C24 1.407(3) yes
C23 C25 1.491(3) yes
C25 C26 1.381(3) yes
C25 C30 1.397(3) yes
C26 C27 1.404(3) yes
C26 H20 0.950 no
C27 C28 1.381(4) yes
C27 H21 0.950 no
C28 C29 1.370(4) yes
C28 H22 0.950 no
C29 C30 1.377(3) yes
C29 H23 0.950 no
C30 H24 0.950 no

loop_
_geom_contact_atom_site_label_1
_geom_contact_atom_site_label_2
_geom_contact_site_symmetry_2
_geom_contact_distance
_geom_contact_publ_flag
O1 O2 3_645 2.734(2) yes
O1 C1 . 1.230(3) yes
O1 C2 . 2.422(3) yes
O1 C9 . 2.426(3) yes
O1 H1 3_645 1.82(2) no
O1 H2 . 2.715(3) no
O1 H3 . 2.691(3) no
O1 H7 3_645 2.460(3) no
O1 H12 . 2.978(3) no
O1 H23 . 2.928(3) no
O2 C6 . 2.409(3) yes
O2 C7 . 1.371(3) yes
O2 C8 . 2.380(3) yes
O2 C10 . 2.821(3) yes
O2 H1 . 0.93(2) no
O2 H3 4_564 2.550(3) no
O2 H7 . 2.587(3) no
O2 H8 . 2.843(3) no
O2 H23 3_655 2.963(3) no
O2 H24 3_655 2.874(3) no
O3 O4 3_555 2.701(2) yes
O3 C16 . 1.229(3) yes
O3 C17 . 2.434(3) yes
O3 C24 . 2.421(3) yes
O3 H4 . 2.962(3) no
O3 H13 3_555 1.81(2) no
O3 H14 . 2.768(3) no
O3 H15 . 2.676(3) no
O3 H19 3_555 2.714(3) no
O4 C21 . 2.411(3) yes
O4 C22 . 1.364(3) yes
O4 C23 . 2.363(3) yes
O4 C25 . 2.783(3) yes
O4 H8 3_645 2.741(3) no
O4 H9 3_645 2.840(3) no
O4 H13 . 0.89(2) no
O4 H19 . 2.595(3) no
O4 H21 2_565 2.561(3) no
O4 H24 . 2.858(3) no
C1 C2 . 1.507(3) yes
C1 C3 . 2.425(4) yes
C1 C4 . 2.319(3) yes
C1 C8 . 2.604(3) yes
C1 C9 . 1.475(3) yes
C1 H1 3_645 2.65(2) no
C1 H2 . 2.036(3) no
C1 H3 . 2.042(3) no
C2 C3 . 1.515(3) yes
C2 C4 . 2.384(3) yes
C2 C9 . 2.420(3) yes
C2 H2 . 0.950 no
C2 H3 . 0.950 no
C2 H4 . 2.061(4) no
C2 H5 . 2.047(3) no
C3 C4 . 1.507(3) yes
C3 C5 . 2.604(3) yes
C3 C9 . 2.411(3) yes
C3 H2 . 2.040(3) no
C3 H3 . 2.055(3) no
C3 H4 . 0.950 no
C3 H5 . 0.950 no
C3 H6 . 2.824(3) no
C3 H18 2_566 2.992(3) no
C4 C5 . 1.390(3) yes
C4 C6 . 2.382(3) yes
C4 C7 . 2.785(3) yes
C4 C8 . 2.465(3) yes
C4 C9 . 1.393(3) yes
C4 H4 . 2.052(3) no
C4 H5 . 2.040(3) no
C4 H6 . 2.043(3) no
C5 C6 . 1.379(3) yes
C5 C7 . 2.426(3) yes
C5 C8 . 2.849(3) yes
C5 C9 . 2.405(3) yes
C5 H4 . 2.915(3) no
C5 H5 . 2.855(3) no
C5 H6 . 0.950 no
C5 H7 . 2.020(3) no
C6 C7 . 1.396(3) yes
C6 C8 . 2.439(3) yes
C6 C9 . 2.739(3) yes
C6 H1 . 2.36(2) no
C6 H6 . 2.036(3) no
C6 H7 . 0.950 no
C7 C8 . 1.407(3) yes
C7 C9 . 2.387(3) yes
C7 C10 . 2.524(3) yes
C7 H1 . 1.85(2) no
C7 H7 . 2.034(3) no
C8 C9 . 1.411(3) yes
C8 C10 . 1.491(3) yes
C8 C11 . 2.523(3) yes
C8 C15 . 2.499(3) yes
C8 H8 . 2.684(3) no
C8 H12 . 2.647(3) no
C9 C10 . 2.551(3) yes
C9 H12 . 2.992(3) no
C10 C11 . 1.390(3) yes
C10 C12 . 2.413(3) yes
C10 C13 . 2.802(3) yes
C10 C14 . 2.417(3) yes
C10 C15 . 1.392(3) yes
C10 H8 . 2.030(3) no
C10 H12 . 2.033(3) no
C11 C12 . 1.381(3) yes
C11 C13 . 2.399(3) yes
C11 C14 . 2.754(3) yes
C11 C15 . 2.380(3) yes
C11 H8 . 0.950 no
C11 H9 . 2.027(3) no
C12 C13 . 1.381(3) yes
C12 C14 . 2.379(3) yes
C12 C15 . 2.749(3) yes
C12 H8 . 2.027(3) no
C12 H9 . 0.950 no
C12 H10 . 2.038(3) no
C13 C14 . 1.380(3) yes
C13 C15 . 2.396(3) yes
C13 H9 . 2.028(3) no
C13 H10 . 0.950 no
C13 H11 . 2.027(3) no
C13 H20 1_655 2.993(3) no
C14 C15 . 1.382(3) yes
C14 H10 . 2.032(3) no
C14 H11 . 0.950 no
C14 H12 . 2.026(3) no
C15 H11 . 2.029(3) no
C15 H12 . 0.950 no
C16 C17 . 1.512(3) yes
C16 C18 . 2.435(3) yes
C16 C19 . 2.326(3) yes
C16 C23 . 2.599(3) yes
C16 C24 . 1.478(3) yes
C16 H13 3_555 2.78(2) no
C16 H14 . 2.044(3) no
C16 H15 . 2.048(3) no
C17 C18 . 1.534(3) yes
C17 C19 . 2.401(3) yes
C17 C24 . 2.425(3) yes
C17 H14 . 0.950 no
C17 H15 . 0.950 no
C17 H16 . 2.068(3) no
C17 H17 . 2.074(3) no
C18 C19 . 1.512(3) yes
C18 C20 . 2.621(3) yes
C18 C24 . 2.414(3) yes
C18 H14 . 2.069(3) no
C18 H15 . 2.063(3) no
C18 H16 . 0.950 no
C18 H17 . 0.950 no
C18 H18 . 2.845(3) no
C19 C20 . 1.397(3) yes
C19 C21 . 2.390(3) yes
C19 C22 . 2.790(3) yes
C19 C23 . 2.459(3) yes
C19 C24 . 1.390(3) yes
C19 H14 . 2.998(3) no
C19 H16 . 2.047(3) no
C19 H17 . 2.056(3) no
C19 H18 . 2.049(3) no
C20 C21 . 1.377(3) yes
C20 C22 . 2.420(3) yes
C20 C23 . 2.835(3) yes
C20 C24 . 2.401(3) yes
C20 H16 . 2.893(3) no
C20 H17 . 2.917(3) no
C20 H18 . 0.950 no
C20 H19 . 2.019(3) no
C21 C22 . 1.391(3) yes
C21 C23 . 2.429(3) yes
C21 C24 . 2.738(3) yes
C21 H13 . 2.44(2) no
C21 H18 . 2.031(3) no
C21 H19 . 0.950 no
C22 C23 . 1.405(3) yes
C22 C24 . 2.388(3) yes
C22 C25 . 2.513(3) yes
C22 H13 . 1.87(2) no
C22 H19 . 2.028(3) no
C23 C24 . 1.407(3) yes
C23 C25 . 1.491(3) yes
C23 C26 . 2.495(3) yes
C23 C30 . 2.508(3) yes
C23 H20 . 2.654(3) no
C23 H24 . 2.659(3) no
C24 C25 . 2.551(3) yes
C24 H17 2_566 2.959(3) no
C25 C26 . 1.381(3) yes
C25 C27 . 2.413(3) yes
C25 C28 . 2.776(3) yes
C25 C29 . 2.415(3) yes
C25 C30 . 1.397(3) yes
C25 H20 . 2.029(3) no
C25 H24 . 2.038(3) no
C26 C27 . 1.404(3) yes
C26 C28 . 2.406(4) yes
C26 C29 . 2.774(4) yes
C26 C30 . 2.392(3) yes
C26 H20 . 0.950 no
C26 H21 . 2.052(3) no
C27 C28 . 1.381(4) yes
C27 C29 . 2.393(4) yes
C27 C30 . 2.760(3) yes
C27 H19 3_555 2.844(3) no
C27 H20 . 2.051(4) no
C27 H21 . 0.950 no
C27 H22 . 2.024(4) no
C28 C29 . 1.370(4) yes
C28 C30 . 2.375(4) yes
C28 H21 . 2.035(4) no
C28 H22 . 0.950 no
C28 H23 . 2.022(4) no
C29 C30 . 1.377(3) yes
C29 H22 . 2.019(3) no
C29 H23 . 0.950 no
C29 H24 . 2.023(3) no
C30 H2 . 2.866(3) no
C30 H23 . 2.027(3) no
C30 H24 . 0.950 no
H1 H2 3_655 2.86(2) no
H1 H3 4_564 2.74(2) no
H1 H7 . 2.18(2) no
H1 H16 3_555 2.96(2) no
H1 H23 3_655 2.76(2) no
H2 H3 . 1.551 no
H2 H4 . 2.181(3) no
H2 H5 . 2.660(3) no
H2 H16 2_566 2.916(3) no
H2 H17 2_566 2.686(3) no
H2 H24 . 2.745(3) no
H3 H4 . 2.692(4) no
H3 H5 . 2.181(3) no
H3 H16 2_566 2.828(3) no
H4 H5 . 1.551 no
H4 H6 . 2.960(3) no
H4 H18 2_566 2.756(3) no
H4 H19 3_555 2.862(3) no
H5 H6 . 2.877(3) no
H5 H12 4_565 2.549(3) no
H5 H18 2_566 2.510(3) no
H5 H22 4_565 2.451(4) no
H6 H7 . 2.328(3) no
H6 H22 4_565 2.345(3) no
H7 H16 3_555 2.676(3) no
H8 H9 . 2.322(3) no
H8 H24 3_655 2.342(3) no
H9 H10 . 2.338(3) no
H9 H13 3_655 2.72(2) no
H9 H15 4_664 2.957(3) no
H9 H19 3_655 2.887(3) no
H9 H20 1_655 2.813(3) no
H10 H11 . 2.330(3) no
H10 H20 1_655 2.487(3) no
H11 H11 2_665 2.946(5) no
H11 H12 . 2.322(3) no
H12 H22 . 2.560(4) no
H12 H23 . 2.690(3) no
H13 H19 . 2.29(2) no
H13 H21 2_565 2.73(2) no
H14 H15 . 1.551 no
H14 H16 . 2.202(3) no
H14 H17 . 2.719(3) no
H15 H16 . 2.665(3) no
H15 H17 . 2.203(3) no
H16 H17 . 1.551 no
H16 H18 . 2.936(3) no
H17 H18 . 2.950(3) no
H18 H19 . 2.323(3) no
H19 H21 3_545 2.869(3) no
H20 H21 . 2.355(3) no
H21 H22 . 2.328(4) no
H22 H23 . 2.321(4) no
H23 H24 . 2.323(3) no

loop_
_geom_torsion_atom_site_label_1
_geom_torsion_atom_site_label_2
_geom_torsion_atom_site_label_3
_geom_torsion_atom_site_label_4
_geom_torsion
_geom_torsion_publ_flag
O1 C1 C2 C3 177.8(0) yes
C9 C1 C2 C3 -0.3(0) yes
O1 C1 C9 C4 -174.8(0) yes
O1 C1 C9 C8 1.1(1) yes
C2 C1 C9 C4 3.2(0) yes
C2 C1 C9 C8 179.2(0) yes
C1 C2 C3 C4 -2.5(0) yes
C2 C3 C4 C5 -174.6(0) yes
C2 C3 C4 C9 4.7(0) yes
C3 C4 C5 C6 178.5(0) yes
C9 C4 C5 C6 -0.8(1) yes
C3 C4 C9 C1 -5.0(0) yes
C3 C4 C9 C8 178.7(0) yes
C5 C4 C9 C1 174.4(0) yes
C5 C4 C9 C8 -1.9(1) yes
C4 C5 C6 C7 2.1(1) yes
C5 C6 C7 O2 177.3(0) yes
C5 C6 C7 C8 -0.7(1) yes
O2 C7 C8 C9 -179.9(0) yes
O2 C7 C8 C10 -3.7(0) yes
C6 C7 C8 C9 -1.8(0) yes
C6 C7 C8 C10 174.4(0) yes
C7 C8 C9 C1 -172.3(0) yes
C7 C8 C9 C4 3.1(0) yes
C10 C8 C9 C1 11.6(1) yes
C10 C8 C9 C4 -173.0(0) yes
C7 C8 C10 C11 59.5(0) yes
C7 C8 C10 C15 -118.5(0) yes
C9 C8 C10 C11 -124.5(0) yes
C9 C8 C10 C15 57.5(0) yes
C8 C10 C11 C12 -176.0(0) yes
C15 C10 C11 C12 2.0(1) yes
C8 C10 C15 C14 176.2(0) yes
C11 C10 C15 C14 -1.9(1) yes
C10 C11 C12 C13 -0.6(1) yes
C11 C12 C13 C14 -0.9(1) yes
C12 C13 C14 C15 1.0(1) yes
C13 C14 C15 C10 0.4(1) yes
O3 C16 C17 C18 -170.2(0) yes
C24 C16 C17 C18 7.6(0) yes
O3 C16 C24 C19 171.0(0) yes
O3 C16 C24 C23 -7.6(1) yes
C17 C16 C24 C19 -6.8(0) yes
C17 C16 C24 C23 174.7(0) yes
C16 C17 C18 C19 -5.6(0) yes
C17 C18 C19 C20 -178.2(0) yes
C17 C18 C19 C24 1.6(0) yes
C18 C19 C20 C21 178.2(0) yes
C24 C19 C20 C21 -1.6(1) yes
C18 C19 C24 C16 3.1(0) yes
C18 C19 C24 C23 -178.2(0) yes
C20 C19 C24 C16 -177.0(0) yes
C20 C19 C24 C23 1.7(1) yes
C19 C20 C21 C22 0.1(1) yes
C20 C21 C22 O4 -177.8(0) yes
C20 C21 C22 C23 1.4(1) yes
O4 C22 C23 C24 177.9(0) yes
O4 C22 C23 C25 0.0(0) yes
C21 C22 C23 C24 -1.3(0) yes
C21 C22 C23 C25 -179.2(0) yes
C22 C23 C24 C16 178.2(0) yes
C22 C23 C24 C19 -0.2(0) yes
C25 C23 C24 C16 -4.0(1) yes
C25 C23 C24 C19 177.6(0) yes
C22 C23 C25 C26 115.7(0) yes
C22 C23 C25 C30 -62.0(0) yes
C24 C23 C25 C26 -62.0(0) yes
C24 C23 C25 C30 120.2(0) yes
C23 C25 C26 C27 -177.8(0) yes
C30 C25 C26 C27 -0.0(1) yes
C23 C25 C30 C29 178.1(0) yes
C26 C25 C30 C29 0.3(1) yes
C25 C26 C27 C28 -0.3(1) yes
C26 C27 C28 C29 0.4(1) yes
C27 C28 C29 C30 -0.2(1) yes
C28 C29 C30 C25 -0.2(1) yes

loop_
_cod_related_entry_id
_cod_related_entry_database
_cod_related_entry_code
1 ChemSpider 30660440
